data_4501033
loop_
_publ_author_name
'Janssen, Femke F. B. J.'
'Veraart, Laurens P. J.'
'Smits, Jan M. M.'
'de Gelder, Ren\'e'
'Rowan, Alan E.'

_publ_contact_author
;
        Prof.dr. A.E. Rowan
        Radboud University Nijmegen
        Molecular Materials 
        Institute for Molecules and Materials
        Heyendaalseweg 135
        6525 AJ Nijmegen
        The Netherlands
;
_publ_section_title
;
 1. Solvent, Linker, and Anion Effects on the Formation, Connectivity, and
 Topology of Cu(I)/PPh3/N-Donor Ligand Coordination Polymers
;
_journal_issue 10
_journal_name_full 'Crystal Growth &amp; Design'
_journal_page_first 4313
_journal_paper_doi 10.1021/cg2006502
_journal_volume 11
_journal_year 2011
_chemical_formula_sum 'C30 H31 B Cu F4 N4 O P'
_chemical_formula_weight 644.91
_chemical_name_systematic
;
 ?
;
_space_group_IT_number 2
_symmetry_cell_setting triclinic
_symmetry_space_group_name_Hall '-P 1'
_symmetry_space_group_name_H-M 'P -1'
_atom_sites_solution_hydrogens geom
_atom_sites_solution_primary direct
_atom_sites_solution_secondary difmap
_audit_creation_date 2006-07-27
_audit_creation_method 'SHELXL, adapted and expanded'
_cell_angle_alpha 101.892(11)
_cell_angle_beta 106.289(6)
_cell_angle_gamma 104.671(11)
_cell_formula_units_Z 2
_cell_length_a 10.1515(9)
_cell_length_b 11.1543(17)
_cell_length_c 14.5731(8)
_cell_measurement_reflns_used 478
_cell_measurement_temperature 208(2)
_cell_measurement_theta_max 27.500
_cell_measurement_theta_min 2.110
_cell_volume 1462.5(3)
_computing_data_collection
;
Nonius "Collect" program suite (Nonius, 1999)
;
_computing_data_reduction
;
Nonius "EvalCCD" program suite (Duisenberg, 1998)
;
_computing_molecular_graphics
;
PLATON (Spek, 2003)
;
_computing_structure_refinement 'SHELXL-97 (Sheldrick, 1997)'
_computing_structure_solution
;
DIRDIF (Beurskens et al., 1996),
PATTY (Beurskens et al., 1987)
;
_diffrn_ambient_temperature 208(2)
_diffrn_detector_area_resol_mean 18.4
_diffrn_measured_fraction_theta_full 0.991
_diffrn_measured_fraction_theta_max 0.990
_diffrn_measurement_device 'Nonius KappaCCD'
_diffrn_measurement_method 'area detector \f and \w scan'
_diffrn_radiation_monochromator graphite
_diffrn_radiation_source 'fine-focus sealed tube'
_diffrn_radiation_type MoK\a
_diffrn_radiation_wavelength 0.71073
_diffrn_reflns_av_R_equivalents 0.0392
_diffrn_reflns_av_sigmaI/netI 0.0411
_diffrn_reflns_limit_h_max 13
_diffrn_reflns_limit_h_min -13
_diffrn_reflns_limit_k_max 14
_diffrn_reflns_limit_k_min -14
_diffrn_reflns_limit_l_max 18
_diffrn_reflns_limit_l_min -18
_diffrn_reflns_number 32142
_diffrn_reflns_theta_full 25.00
_diffrn_reflns_theta_max 27.50
_diffrn_reflns_theta_min 2.11
_diffrn_standards_decay_% 0.000
_diffrn_standards_interval_time 0
_diffrn_standards_number 0
_exptl_absorpt_coefficient_mu 0.859
_exptl_absorpt_correction_T_max 0.879
_exptl_absorpt_correction_T_min 0.728
_exptl_absorpt_correction_type multi-scan
_exptl_absorpt_process_details 'SADABS multiscan (Sheldrick, 1996)'
_exptl_crystal_colour 'translucent yellow'
_exptl_crystal_density_diffrn 1.465
_exptl_crystal_density_method 'not measured'
_exptl_crystal_description 'rather regular fragment'
_exptl_crystal_F_000 664
_exptl_crystal_size_max 0.24
_exptl_crystal_size_mid 0.20
_exptl_crystal_size_min 0.15
_refine_diff_density_max 0.679
_refine_diff_density_min -0.456
_refine_diff_density_rms 0.075
_refine_ls_extinction_method none
_refine_ls_goodness_of_fit_all 1.081
_refine_ls_goodness_of_fit_ref 1.081
_refine_ls_hydrogen_treatment constr
_refine_ls_matrix_type full
_refine_ls_number_parameters 379
_refine_ls_number_reflns 6642
_refine_ls_number_restraints 0
_refine_ls_restrained_S_all 1.081
_refine_ls_R_factor_all 0.0764
_refine_ls_R_factor_gt 0.0510
_refine_ls_R_factor_obs 0.0510
_refine_ls_shift/esd_max 0.000
_refine_ls_shift/esd_mean 0.000
_refine_ls_shift/su_max 0.000
_refine_ls_shift/su_mean 0.000
_refine_ls_structure_factor_coef Fsqd
_refine_ls_weighting_details
;
w=1/[\s^2^(Fo^2^)+(0.0344P)^2^+2.3565P] where P=(Fo^2^+2Fc^2^)/3
;
_refine_ls_weighting_scheme calc
_refine_ls_wR_factor_all 0.1142
_refine_ls_wR_factor_gt 0.1036
_refine_ls_wR_factor_obs 0.1036
_refine_ls_wR_factor_ref 0.1142
_reflns_number_gt 5109
_reflns_number_observed 5109
_reflns_number_total 6642
_reflns_observed_criterion >2sigma(I)
_reflns_threshold_expression >2sigma(I)
_cod_data_source_file cg2006502_si_001.cif
_cod_data_source_block FEMK48
_cod_depositor_comments
;
The following automatic conversions were performed:
'_publ_contact_autor' tag replaced with '_publ_contact_author'.

Automatic conversion script
Id: cif_correct_tags 1440 2010-10-19 06:21:57Z saulius 

The following automatic conversions were performed:

'_geom_bond_publ_flag' value 'Y' changed to 'y' according to
/home/saulius/struct/CIF-dictionaries/cif_core.dic dictionary named
'cif_core.dic' version 2.4.1 from 2010-06-29 (48
times).

'_geom_angle_publ_flag' value 'Y' changed to 'y' according
to /home/saulius/struct/CIF-dictionaries/cif_core.dic dictionary
named 'cif_core.dic' version 2.4.1 from 2010-06-29 (65 times).

Automatic conversion script
Id: cif_fix_values 1715 2011-07-08 13:25:40Z adriana 
;
_cod_database_code 4501033

loop_
_symmetry_equiv_pos_as_xyz
'x, y, z'
'-x, -y, -z'

loop_
_atom_site_label
_atom_site_type_symbol
_atom_site_fract_x
_atom_site_fract_y
_atom_site_fract_z
_atom_site_U_iso_or_equiv
_atom_site_adp_type
_atom_site_occupancy
_atom_site_calc_flag
_atom_site_refinement_flags
Cu1 Cu -0.00991(4) 0.28578(3) 0.14170(3) 0.02341(11) Uani 1 d .
N1 N -0.0072(3) 0.4129(2) 0.05615(18) 0.0271(5) Uani 1 d .
C1 C 0.0197(3) 0.3876(3) -0.0287(2) 0.0314(7) Uani 1 d .
H1 H 0.0342 0.3085 -0.0516 0.038 Uiso 1 calc R
C2 C -0.0270(4) 0.5266(3) 0.0841(2) 0.0322(7) Uani 1 d .
H2 H -0.0465 0.5488 0.1435 0.039 Uiso 1 calc R
N2 N -0.0032(2) 0.1186(2) 0.05218(17) 0.0233(5) Uani 1 d .
C3 C 0.1194(3) 0.0919(3) 0.0630(2) 0.0312(7) Uani 1 d .
H3 H 0.2075 0.1553 0.1073 0.037 Uiso 1 calc R
C4 C -0.1226(3) 0.0245(3) -0.0122(2) 0.0312(7) Uani 1 d .
H4 H -0.2126 0.0384 -0.0232 0.037 Uiso 1 calc R
N3 N -0.2260(3) 0.2245(2) 0.12761(19) 0.0287(5) Uani 1 d .
C5 C -0.2731(4) 0.1428(4) 0.1745(3) 0.0545(11) Uani 1 d .
H5 H -0.2059 0.1202 0.2208 0.065 Uiso 1 calc R
C6 C -0.4194(5) 0.0904(5) 0.1564(5) 0.0795(16) Uani 1 d .
H6 H -0.4480 0.0312 0.1904 0.095 Uiso 1 calc R
N4 N -0.5203(4) 0.1172(4) 0.0957(3) 0.0692(11) Uani 1 d .
C7 C -0.4737(4) 0.1972(4) 0.0497(3) 0.0562(11) Uani 1 d .
H7 H -0.5422 0.2197 0.0042 0.067 Uiso 1 calc R
C8 C -0.3290(4) 0.2507(4) 0.0640(3) 0.0416(8) Uani 1 d .
H8 H -0.3022 0.3074 0.0278 0.050 Uiso 1 calc R
P1 P 0.17097(8) 0.36148(7) 0.28634(5) 0.02219(16) Uani 1 d .
C11A C 0.1795(3) 0.5154(3) 0.3642(2) 0.0262(6) Uani 1 d .
C11B C 0.3483(3) 0.3957(3) 0.2727(2) 0.0259(6) Uani 1 d .
C11C C 0.1750(3) 0.2628(3) 0.3713(2) 0.0240(6) Uani 1 d .
C12A C 0.0505(4) 0.5272(4) 0.3720(3) 0.0481(9) Uani 1 d .
H12A H -0.0370 0.4579 0.3364 0.058 Uiso 1 calc R
C12B C 0.3695(4) 0.4573(3) 0.2018(3) 0.0361(7) Uani 1 d .
H12B H 0.2917 0.4754 0.1612 0.043 Uiso 1 calc R
C12C C 0.2540(3) 0.3155(3) 0.4734(2) 0.0304(7) Uani 1 d .
H12C H 0.3097 0.4042 0.4996 0.036 Uiso 1 calc R
C13A C 0.0497(5) 0.6401(5) 0.4316(4) 0.0659(13) Uani 1 d .
H13A H -0.0385 0.6469 0.4367 0.079 Uiso 1 calc R
C13B C 0.5021(4) 0.4921(3) 0.1900(3) 0.0440(9) Uani 1 d .
H13B H 0.5149 0.5355 0.1426 0.053 Uiso 1 calc R
C13C C 0.2513(4) 0.2391(3) 0.5366(2) 0.0337(7) Uani 1 d .
H13C H 0.3047 0.2757 0.6056 0.040 Uiso 1 calc R
C14A C 0.1750(5) 0.7418(4) 0.4832(3) 0.0575(11) Uani 1 d .
H14A H 0.1733 0.8181 0.5241 0.069 Uiso 1 calc R
C14B C 0.6160(4) 0.4636(3) 0.2475(3) 0.0419(8) Uani 1 d .
H14B H 0.7071 0.4882 0.2399 0.050 Uiso 1 calc R
C14C C 0.1707(4) 0.1093(3) 0.4986(3) 0.0369(8) Uani 1 d .
H14C H 0.1690 0.0571 0.5417 0.044 Uiso 1 calc R
C15A C 0.3033(5) 0.7325(3) 0.4754(3) 0.0513(10) Uani 1 d .
H15A H 0.3898 0.8031 0.5104 0.062 Uiso 1 calc R
C15B C 0.5965(4) 0.3997(3) 0.3156(3) 0.0405(8) Uani 1 d .
H15B H 0.6739 0.3789 0.3540 0.049 Uiso 1 calc R
C15C C 0.0922(4) 0.0555(3) 0.3977(3) 0.0367(7) Uani 1 d .
H15C H 0.0374 -0.0334 0.3719 0.044 Uiso 1 calc R
C16A C 0.3066(4) 0.6198(3) 0.4162(2) 0.0363(7) Uani 1 d .
H16A H 0.3953 0.6140 0.4113 0.044 Uiso 1 calc R
C16B C 0.4625(3) 0.3651(3) 0.3286(2) 0.0323(7) Uani 1 d .
H16B H 0.4499 0.3208 0.3756 0.039 Uiso 1 calc R
C16C C 0.0940(3) 0.1318(3) 0.3341(2) 0.0287(6) Uani 1 d .
H16C H 0.0400 0.0947 0.2652 0.034 Uiso 1 calc R
B1 B 0.1996(5) 0.2141(4) 0.8263(3) 0.0455(10) Uani 1 d .
F1 F 0.2539(4) 0.1403(4) 0.7726(3) 0.1267(14) Uani 1 d .
F2 F 0.1234(3) 0.2709(3) 0.7667(2) 0.0895(9) Uani 1 d .
F3 F 0.1059(3) 0.1372(2) 0.8583(2) 0.0729(7) Uani 1 d .
F4 F 0.3028(3) 0.3104(3) 0.9060(2) 0.1096(12) Uani 1 d .
O21 O 0.6946(5) 0.1765(5) 0.8249(3) 0.1147(16) Uani 1 d .
C22 C 0.5752(9) 0.1936(7) 0.7585(8) 0.131(3) Uani 1 d .
H22A H 0.6069 0.2732 0.7405 0.157 Uiso 1 calc R
H22B H 0.5028 0.2007 0.7900 0.157 Uiso 1 calc R
C23 C 0.5110(5) 0.0784(8) 0.6674(4) 0.094(2) Uani 1 d .
H23A H 0.4263 0.0152 0.6700 0.112 Uiso 1 calc R
H23B H 0.4816 0.1043 0.6065 0.112 Uiso 1 calc R
C24 C 0.6289(5) 0.0249(5) 0.6705(4) 0.0733(13) Uani 1 d .
H24A H 0.6032 -0.0617 0.6793 0.088 Uiso 1 calc R
H24B H 0.6511 0.0191 0.6088 0.088 Uiso 1 calc R
C25 C 0.7513(6) 0.1160(7) 0.7561(4) 0.097(2) Uani 1 d .
H25A H 0.8130 0.0704 0.7879 0.117 Uiso 1 calc R
H25B H 0.8101 0.1815 0.7349 0.117 Uiso 1 calc R

loop_
_atom_site_aniso_label
_atom_site_aniso_U_11
_atom_site_aniso_U_22
_atom_site_aniso_U_33
_atom_site_aniso_U_23
_atom_site_aniso_U_13
_atom_site_aniso_U_12
Cu1 0.02350(19) 0.01960(18) 0.02487(19) 0.00683(14) 0.00578(14) 0.00631(13)
N1 0.0326(14) 0.0205(12) 0.0282(13) 0.0090(10) 0.0089(11) 0.0096(10)
C1 0.0433(19) 0.0216(14) 0.0320(16) 0.0087(13) 0.0143(14) 0.0138(13)
C2 0.0484(19) 0.0252(15) 0.0285(16) 0.0100(13) 0.0173(14) 0.0151(14)
N2 0.0239(12) 0.0178(11) 0.0264(12) 0.0057(10) 0.0068(10) 0.0068(9)
C3 0.0203(14) 0.0252(15) 0.0356(17) -0.0022(13) 0.0036(13) 0.0031(12)
C4 0.0201(14) 0.0286(15) 0.0382(17) -0.0001(13) 0.0051(13) 0.0106(12)
N3 0.0214(12) 0.0273(13) 0.0336(14) 0.0041(11) 0.0083(11) 0.0074(10)
C5 0.036(2) 0.062(3) 0.082(3) 0.046(2) 0.027(2) 0.0179(19)
C6 0.046(3) 0.078(3) 0.131(5) 0.058(3) 0.044(3) 0.013(2)
N4 0.0306(18) 0.061(2) 0.101(3) 0.011(2) 0.020(2) 0.0063(17)
C7 0.0279(19) 0.062(3) 0.062(3) 0.000(2) 0.0021(18) 0.0174(18)
C8 0.0328(18) 0.049(2) 0.0387(19) 0.0082(16) 0.0071(15) 0.0158(16)
P1 0.0222(4) 0.0187(3) 0.0236(4) 0.0055(3) 0.0065(3) 0.0058(3)
C11A 0.0326(16) 0.0234(14) 0.0254(15) 0.0085(12) 0.0095(12) 0.0137(12)
C11B 0.0270(15) 0.0183(13) 0.0278(15) 0.0014(11) 0.0096(12) 0.0042(11)
C11C 0.0227(14) 0.0255(14) 0.0278(15) 0.0098(12) 0.0109(12) 0.0110(12)
C12A 0.042(2) 0.047(2) 0.055(2) 0.0047(18) 0.0173(18) 0.0215(17)
C12B 0.0343(17) 0.0355(18) 0.0419(19) 0.0153(15) 0.0161(15) 0.0109(14)
C12C 0.0328(17) 0.0255(15) 0.0308(16) 0.0070(13) 0.0095(13) 0.0093(13)
C13A 0.072(3) 0.066(3) 0.078(3) 0.013(3) 0.037(3) 0.048(3)
C13B 0.042(2) 0.042(2) 0.051(2) 0.0183(17) 0.0244(17) 0.0061(16)
C13C 0.0392(18) 0.0412(18) 0.0265(16) 0.0119(14) 0.0120(14) 0.0211(15)
C14A 0.098(4) 0.042(2) 0.046(2) 0.0093(18) 0.029(2) 0.044(2)
C14B 0.0324(18) 0.0397(19) 0.049(2) 0.0017(16) 0.0208(16) 0.0057(15)
C14C 0.0439(19) 0.0401(19) 0.0427(19) 0.0255(16) 0.0226(16) 0.0214(16)
C15A 0.076(3) 0.0239(17) 0.040(2) 0.0006(15) 0.0106(19) 0.0116(18)
C15B 0.0301(17) 0.047(2) 0.0419(19) 0.0053(16) 0.0106(15) 0.0169(15)
C15C 0.0397(19) 0.0254(16) 0.047(2) 0.0164(15) 0.0166(16) 0.0085(14)
C16A 0.0398(18) 0.0259(16) 0.0361(18) 0.0040(14) 0.0101(15) 0.0070(14)
C16B 0.0310(16) 0.0346(17) 0.0315(16) 0.0080(14) 0.0108(13) 0.0128(14)
C16C 0.0295(16) 0.0242(15) 0.0313(16) 0.0082(13) 0.0099(13) 0.0079(12)
B1 0.040(2) 0.048(2) 0.047(2) 0.018(2) 0.017(2) 0.0097(19)
F1 0.112(3) 0.140(3) 0.180(4) 0.046(3) 0.102(3) 0.075(3)
F2 0.098(2) 0.081(2) 0.088(2) 0.0459(17) 0.0138(17) 0.0316(17)
F3 0.0841(18) 0.0579(15) 0.0755(17) 0.0217(13) 0.0436(15) 0.0027(13)
F4 0.084(2) 0.094(2) 0.083(2) 0.0290(18) -0.0158(17) -0.0338(18)
O21 0.080(3) 0.127(4) 0.104(3) -0.026(3) 0.036(2) 0.023(3)
C22 0.144(7) 0.094(5) 0.261(11) 0.113(6) 0.143(8) 0.087(5)
C23 0.037(2) 0.190(7) 0.078(4) 0.083(4) 0.021(2) 0.041(3)
C24 0.068(3) 0.072(3) 0.071(3) 0.011(3) 0.018(3) 0.024(3)
C25 0.060(3) 0.144(6) 0.073(3) -0.007(4) 0.011(3) 0.054(4)

loop_
_atom_type_symbol
_atom_type_description
_atom_type_scat_dispersion_real
_atom_type_scat_dispersion_imag
_atom_type_scat_source
C C 0.0033 0.0016 'International Tables Vol C Tables 4.2.6.8 and 6.1.1.4'
H H 0.0000 0.0000 'International Tables Vol C Tables 4.2.6.8 and 6.1.1.4'
N N 0.0061 0.0033 'International Tables Vol C Tables 4.2.6.8 and 6.1.1.4'
O O 0.0106 0.0060 'International Tables Vol C Tables 4.2.6.8 and 6.1.1.4'
P P 0.1023 0.0942 'International Tables Vol C Tables 4.2.6.8 and 6.1.1.4'
B B 0.0013 0.0007 'International Tables Vol C Tables 4.2.6.8 and 6.1.1.4'
F F 0.0171 0.0103 'International Tables Vol C Tables 4.2.6.8 and 6.1.1.4'
Cu Cu 0.3201 1.2651 'International Tables Vol C Tables 4.2.6.8 and 6.1.1.4'

loop_
_geom_angle_atom_site_label_1
_geom_angle_atom_site_label_2
_geom_angle_atom_site_label_3
_geom_angle
_geom_angle_site_symmetry_3
_geom_angle_publ_flag
N3 Cu1 N1 101.64(10) . y
N3 Cu1 N2 99.33(9) . y
N1 Cu1 N2 104.72(9) . y
N3 Cu1 P1 123.69(7) . y
N1 Cu1 P1 113.52(7) . y
N2 Cu1 P1 111.59(7) . y
C1 N1 C2 115.8(2) . y
C1 N1 Cu1 121.68(19) . y
C2 N1 Cu1 122.5(2) . y
N1 C1 C2 122.1(3) 2_565 y
N1 C2 C1 122.1(3) 2_565 y
C3 N2 C4 115.1(2) . y
C3 N2 Cu1 122.09(19) . y
C4 N2 Cu1 122.39(19) . y
N2 C3 C4 122.5(3) 2 y
N2 C4 C3 122.4(3) 2 y
C5 N3 C8 115.2(3) . y
C5 N3 Cu1 120.8(2) . y
C8 N3 Cu1 123.6(2) . y
N3 C5 C6 120.8(4) . y
N4 C6 C5 124.4(4) . y
C6 N4 C7 114.6(4) . y
N4 C7 C8 123.2(4) . y
N3 C8 C7 121.8(4) . y
C11C P1 C11A 102.21(13) . y
C11C P1 C11B 105.06(13) . y
C11A P1 C11B 103.85(13) . y
C11C P1 Cu1 117.73(10) . y
C11A P1 Cu1 113.65(10) . y
C11B P1 Cu1 112.85(10) . y
C12A C11A C16A 118.6(3) . y
C12A C11A P1 117.2(2) . y
C16A C11A P1 124.1(2) . y
C16B C11B C12B 118.4(3) . y
C16B C11B P1 124.2(2) . y
C12B C11B P1 117.4(2) . y
C16C C11C C12C 118.8(3) . y
C16C C11C P1 119.2(2) . y
C12C C11C P1 121.9(2) . y
C13A C12A C11A 120.2(4) . y
C13B C12B C11B 121.2(3) . y
C13C C12C C11C 120.7(3) . y
C14A C13A C12A 120.9(4) . y
C12B C13B C14B 119.9(3) . y
C14C C13C C12C 119.9(3) . y
C13A C14A C15A 119.7(3) . y
C15B C14B C13B 119.9(3) . y
C13C C14C C15C 120.1(3) . y
C14A C15A C16A 120.4(4) . y
C14B C15B C16B 120.5(3) . y
C14C C15C C16C 120.2(3) . y
C15A C16A C11A 120.2(3) . y
C11B C16B C15B 120.1(3) . y
C15C C16C C11C 120.3(3) . y
F1 B1 F4 113.6(4) . y
F1 B1 F2 109.1(4) . y
F4 B1 F2 107.3(4) . y
F1 B1 F3 109.2(4) . y
F4 B1 F3 109.4(4) . y
F2 B1 F3 108.0(4) . y
C22 O21 C25 100.7(5) . y
O21 C22 C23 107.6(4) . y
C24 C23 C22 103.9(4) . y
C25 C24 C23 104.4(5) . y
O21 C25 C24 107.6(4) . y

loop_
_geom_bond_atom_site_label_1
_geom_bond_atom_site_label_2
_geom_bond_distance
_geom_bond_site_symmetry_2
_geom_bond_publ_flag
Cu1 N3 2.062(2) . y
Cu1 N1 2.072(2) . y
Cu1 N2 2.073(2) . y
Cu1 P1 2.1994(8) . y
N1 C1 1.330(4) . y
N1 C2 1.333(4) . y
C1 C2 1.373(4) 2_565 y
C2 C1 1.373(4) 2_565 y
N2 C3 1.327(4) . y
N2 C4 1.328(4) . y
C3 C4 1.369(4) 2 y
C4 C3 1.369(4) 2 y
N3 C5 1.322(4) . y
N3 C8 1.327(4) . y
C5 C6 1.376(5) . y
C6 N4 1.295(6) . y
N4 C7 1.297(6) . y
C7 C8 1.375(5) . y
P1 C11C 1.817(3) . y
P1 C11A 1.819(3) . y
P1 C11B 1.820(3) . y
C11A C12A 1.382(4) . y
C11A C16A 1.386(4) . y
C11B C16B 1.382(4) . y
C11B C12B 1.388(4) . y
C11C C16C 1.385(4) . y
C11C C12C 1.390(4) . y
C12A C13A 1.378(5) . y
C12B C13B 1.373(5) . y
C12C C13C 1.380(4) . y
C13A C14A 1.360(6) . y
C13B C14B 1.376(5) . y
C13C C14C 1.374(5) . y
C14A C15A 1.366(6) . y
C14B C15B 1.365(5) . y
C14C C15C 1.377(5) . y
C15A C16A 1.384(5) . y
C15B C16B 1.394(4) . y
C15C C16C 1.383(4) . y
B1 F1 1.341(5) . y
B1 F4 1.354(5) . y
B1 F2 1.360(5) . y
B1 F3 1.364(5) . y
O21 C22 1.406(9) . y
O21 C25 1.426(6) . y
C22 C23 1.492(9) . y
C23 C24 1.460(7) . y
C24 C25 1.450(7) . y
